data_4309532
loop_
_publ_author_name
'Subramanya Gupta Sreerama'
'Samudranil Pal'

_publ_section_title
;
Dinuclear Triple Helicates with Diazine Ligands: X-ray Structural,
Electrochemical, and Magnetic Studies
;
_journal_name_full 'Inorganic Chemistry'
_journal_page_first 6299
_journal_page_last 6307
_journal_paper_doi 10.1021/ic050704f
_journal_volume 44
_journal_year 2005
_chemical_formula_sum 'C48 H46 Co2 N8 O9'
_chemical_formula_weight 996.79
_chemical_name_systematic
;
 ?
;
_space_group_IT_number 2
_symmetry_cell_setting triclinic
_symmetry_space_group_name_Hall '-P 1'
_symmetry_space_group_name_H-M 'P -1'
_atom_sites_solution_hydrogens geom
_atom_sites_solution_primary direct
_atom_sites_solution_secondary difmap
_audit_creation_method SHELXL-97
_cell_angle_alpha 62.8450(10)
_cell_angle_beta 66.8460(10)
_cell_angle_gamma 65.9400(10)
_cell_formula_units_Z 2
_cell_length_a 12.5167(8)
_cell_length_b 14.8098(9)
_cell_length_c 15.1124(9)
_cell_measurement_reflns_used 6231
_cell_measurement_temperature 298(2)
_cell_measurement_theta_max 27.45
_cell_measurement_theta_min 2.61
_cell_volume 2200.8(2)
_computing_cell_refinement 'Bruker SMART (2003)'
_computing_data_collection 'Bruker SMART (2003) '
_computing_data_reduction 'Bruker SAINT-Plus (2003)'
_computing_molecular_graphics 'ORTEX6a (McArdle,1995), PLATON (Spek,2002)'
_computing_publication_material SHELXL-97
_computing_structure_refinement 'SHELXL-97 (Sheldrick, 1997)'
_computing_structure_solution 'SHELXS-97 (Sheldrick, 1990)'
_diffrn_ambient_temperature 298(2)
_diffrn_measured_fraction_theta_full 0.730
_diffrn_measured_fraction_theta_max 0.730
_diffrn_measurement_device_type 'CCD area detector'
_diffrn_measurement_method 'phi and omega scans'
_diffrn_radiation_monochromator graphite
_diffrn_radiation_source 'fine-focus sealed tube'
_diffrn_radiation_type MoK\a
_diffrn_radiation_wavelength 0.71073
_diffrn_reflns_av_R_equivalents 0.0509
_diffrn_reflns_av_sigmaI/netI 0.1216
_diffrn_reflns_limit_h_max 16
_diffrn_reflns_limit_h_min -16
_diffrn_reflns_limit_k_max 19
_diffrn_reflns_limit_k_min -19
_diffrn_reflns_limit_l_max 19
_diffrn_reflns_limit_l_min -20
_diffrn_reflns_number 18608
_diffrn_reflns_theta_full 28.31
_diffrn_reflns_theta_max 28.31
_diffrn_reflns_theta_min 1.57
_exptl_absorpt_coefficient_mu 0.822
_exptl_absorpt_correction_T_max 0.9223
_exptl_absorpt_correction_T_min 0.7291
_exptl_absorpt_correction_type empirical
_exptl_absorpt_process_details 'SADABS (Sheldrick, 1997)'
_exptl_crystal_colour brown
_exptl_crystal_density_diffrn 1.504
_exptl_crystal_density_meas ?
_exptl_crystal_density_method .
_exptl_crystal_description needle
_exptl_crystal_F_000 1032
_exptl_crystal_size_max 0.41
_exptl_crystal_size_mid 0.12
_exptl_crystal_size_min 0.10
_refine_diff_density_max 0.376
_refine_diff_density_min -0.267
_refine_diff_density_rms 0.052
_refine_ls_extinction_method none
_refine_ls_goodness_of_fit_ref 0.867
_refine_ls_hydrogen_treatment mixed
_refine_ls_matrix_type full
_refine_ls_number_parameters 608
_refine_ls_number_reflns 7991
_refine_ls_number_restraints 3
_refine_ls_restrained_S_all 0.867
_refine_ls_R_factor_all 0.1025
_refine_ls_R_factor_gt 0.0510
_refine_ls_shift/su_max 0.001
_refine_ls_shift/su_mean 0.000
_refine_ls_structure_factor_coef Fsqd
_refine_ls_weighting_details 'calc w=1/[\s^2^(Fo^2^)+(0.0427P)^2^+0.0000P] where P=(Fo^2^+2Fc^2^)/3'
_refine_ls_weighting_scheme calc
_refine_ls_wR_factor_gt 0.1029
_refine_ls_wR_factor_ref 0.1162
_reflns_number_gt 4560
_reflns_number_total 7991
_reflns_threshold_expression >2sigma(I)
_cod_data_source_file ic050704fsi20050505_023049_1.cif
_cod_data_source_block '[Co2(salhn)3].2(CH3)2NCHO.H2O'
_cod_depositor_comments
;
The following automatic conversions were performed:
'_symmetry_cell_setting' value 'Triclinic' changed to 'triclinic'
according to '/home/saulius/struct/CIF-dictionaries/cif_core.dic'
dictionary named 'cif_core.dic' version 2.4.1 from 2010-06-29.

Automatic conversion script
Id: cif_fix_enum 1527 2010-12-29 10:47:43Z saulius 
;
_cod_database_code 4309532

loop_
_symmetry_equiv_pos_as_xyz
'x, y, z'
'-x, -y, -z'

loop_
_atom_site_label
_atom_site_type_symbol
_atom_site_fract_x
_atom_site_fract_y
_atom_site_fract_z
_atom_site_U_iso_or_equiv
_atom_site_adp_type
_atom_site_occupancy
_atom_site_symmetry_multiplicity
_atom_site_calc_flag
_atom_site_refinement_flags
_atom_site_disorder_assembly
_atom_site_disorder_group
Co1 Co 0.33846(4) 0.08554(4) 0.30836(3) 0.03163(13) Uani 1 1 d . . .
Co2 Co 0.51917(4) -0.14644(4) 0.26846(3) 0.03181(13) Uani 1 1 d . . .
O1 O 0.2872(2) 0.1069(2) 0.43545(18) 0.0402(6) Uani 1 1 d . . .
O2 O 0.5208(2) -0.1939(2) 0.17009(18) 0.0408(6) Uani 1 1 d . . .
O3 O 0.3674(2) 0.21940(19) 0.24268(19) 0.0402(6) Uani 1 1 d . . .
O4 O 0.5259(2) -0.28389(19) 0.36572(18) 0.0389(6) Uani 1 1 d . . .
O5 O 0.1799(2) 0.1565(2) 0.29232(18) 0.0390(6) Uani 1 1 d . . .
O6 O 0.6887(2) -0.1907(2) 0.2320(2) 0.0428(6) Uani 1 1 d . . .
O7 O 0.8045(4) -0.6920(4) 0.4341(4) 0.1019(14) Uani 1 1 d . . .
O8 O 0.8775(6) -0.5397(6) 0.8252(5) 0.143(2) Uani 1 1 d . . .
O9 O 0.7641(6) -0.4753(6) 0.9868(5) 0.177(3) Uani 1 1 d D . .
H9A H 0.7489 -0.5416 1.0363 0.265 Uiso 1 1 d RD . .
H9B H 0.7923 -0.4841 0.9215 0.265 Uiso 1 1 d RD . .
N1 N 0.2941(3) -0.0445(2) 0.3737(2) 0.0309(6) Uani 1 1 d . . .
N2 N 0.3467(3) -0.1126(2) 0.3167(2) 0.0316(6) Uani 1 1 d . . .
N3 N 0.4973(3) 0.0136(2) 0.3294(2) 0.0332(6) Uani 1 1 d . . .
N4 N 0.5280(3) -0.0975(2) 0.3623(2) 0.0336(6) Uani 1 1 d . . .
N5 N 0.3972(3) 0.0692(2) 0.1774(2) 0.0325(6) Uani 1 1 d . . .
N6 N 0.5101(3) -0.0081(2) 0.1637(2) 0.0326(6) Uani 1 1 d . . .
N7 N 0.7249(4) -0.5524(4) 0.3063(4) 0.0760(13) Uani 1 1 d . . .
N8 N 0.9368(6) -0.4513(5) 0.6600(6) 0.114(2) Uani 1 1 d . . .
C1 C 0.2051(3) 0.0693(3) 0.5153(3) 0.0373(8) Uani 1 1 d . . .
C2 C 0.1560(3) 0.1104(3) 0.5952(3) 0.0439(9) Uani 1 1 d . . .
H2 H 0.1812 0.1645 0.5890 0.053 Uiso 1 1 calc R . .
C3 C 0.0709(4) 0.0713(4) 0.6827(3) 0.0518(10) Uani 1 1 d . . .
H3 H 0.0392 0.1007 0.7337 0.062 Uiso 1 1 calc R . .
C4 C 0.0317(4) -0.0102(4) 0.6966(3) 0.0541(11) Uani 1 1 d . . .
H4 H -0.0259 -0.0351 0.7558 0.065 Uiso 1 1 calc R . .
C5 C 0.0792(4) -0.0537(4) 0.6214(3) 0.0501(10) Uani 1 1 d . . .
H5 H 0.0534 -0.1086 0.6301 0.060 Uiso 1 1 calc R . .
C6 C 0.1662(3) -0.0167(3) 0.5316(3) 0.0382(8) Uani 1 1 d . . .
C7 C 0.2200(3) -0.0740(3) 0.4634(3) 0.0369(8) Uani 1 1 d . . .
H7 H 0.2010 -0.1364 0.4842 0.044 Uiso 1 1 calc R . .
C8 C 0.2780(3) -0.1484(3) 0.3043(3) 0.0343(8) Uani 1 1 d . . .
H8 H 0.1963 -0.1321 0.3380 0.041 Uiso 1 1 calc R . .
C9 C 0.3179(3) -0.2114(3) 0.2426(3) 0.0371(8) Uani 1 1 d . . .
C10 C 0.2321(4) -0.2508(3) 0.2432(3) 0.0484(10) Uani 1 1 d . . .
H10 H 0.1552 -0.2403 0.2876 0.058 Uiso 1 1 calc R . .
C11 C 0.2602(5) -0.3042(4) 0.1796(4) 0.0585(12) Uani 1 1 d . . .
H11 H 0.2029 -0.3294 0.1800 0.070 Uiso 1 1 calc R . .
C12 C 0.3745(5) -0.3200(4) 0.1150(3) 0.0599(13) Uani 1 1 d . . .
H12 H 0.3939 -0.3562 0.0716 0.072 Uiso 1 1 calc R . .
C13 C 0.4608(4) -0.2837(3) 0.1130(3) 0.0512(10) Uani 1 1 d . . .
H13 H 0.5374 -0.2961 0.0687 0.061 Uiso 1 1 calc R . .
C14 C 0.4352(4) -0.2281(3) 0.1770(3) 0.0384(8) Uani 1 1 d . . .
C15 C 0.4707(3) 0.2395(3) 0.2134(3) 0.0369(8) Uani 1 1 d . . .
C16 C 0.4773(4) 0.3434(3) 0.1521(3) 0.0434(9) Uani 1 1 d . . .
H16 H 0.4084 0.3952 0.1335 0.052 Uiso 1 1 calc R . .
C17 C 0.5810(5) 0.3701(4) 0.1197(4) 0.0613(12) Uani 1 1 d . . .
H17 H 0.5822 0.4395 0.0787 0.074 Uiso 1 1 calc R . .
C18 C 0.6870(5) 0.2951(4) 0.1468(5) 0.0821(17) Uani 1 1 d . . .
H18 H 0.7579 0.3144 0.1243 0.098 Uiso 1 1 calc R . .
C19 C 0.6842(5) 0.1954(4) 0.2055(4) 0.0711(15) Uani 1 1 d . . .
H19 H 0.7541 0.1450 0.2235 0.085 Uiso 1 1 calc R . .
C20 C 0.5761(4) 0.1651(3) 0.2409(3) 0.0469(10) Uani 1 1 d . . .
C21 C 0.5854(3) 0.0552(3) 0.2961(3) 0.0418(9) Uani 1 1 d . . .
H21 H 0.6597 0.0104 0.3091 0.050 Uiso 1 1 calc R . .
C22 C 0.5599(3) -0.1548(3) 0.4476(3) 0.0364(8) Uani 1 1 d . . .
H22 H 0.5636 -0.1208 0.4845 0.044 Uiso 1 1 calc R . .
C23 C 0.5893(3) -0.2662(3) 0.4878(3) 0.0364(8) Uani 1 1 d . . .
C24 C 0.6337(4) -0.3203(3) 0.5771(3) 0.0508(10) Uani 1 1 d . . .
H24 H 0.6435 -0.2819 0.6063 0.061 Uiso 1 1 calc R . .
C25 C 0.6615(5) -0.4251(4) 0.6196(3) 0.0610(12) Uani 1 1 d . . .
H25 H 0.6918 -0.4591 0.6775 0.073 Uiso 1 1 calc R . .
C26 C 0.6456(4) -0.4845(3) 0.5779(3) 0.0553(11) Uani 1 1 d . . .
H26 H 0.6655 -0.5577 0.6079 0.066 Uiso 1 1 calc R . .
C27 C 0.6011(4) -0.4349(3) 0.4935(3) 0.0444(9) Uani 1 1 d . . .
H27 H 0.5906 -0.4755 0.4670 0.053 Uiso 1 1 calc R . .
C28 C 0.5705(3) -0.3249(3) 0.4450(3) 0.0351(8) Uani 1 1 d . . .
C29 C 0.1536(3) 0.2107(3) 0.2039(3) 0.0351(8) Uani 1 1 d . . .
C30 C 0.0370(3) 0.2837(3) 0.2019(3) 0.0463(9) Uani 1 1 d . . .
H30 H -0.0170 0.2917 0.2628 0.056 Uiso 1 1 calc R . .
C31 C 0.0032(4) 0.3416(4) 0.1126(3) 0.0524(10) Uani 1 1 d . . .
H31 H -0.0734 0.3893 0.1136 0.063 Uiso 1 1 calc R . .
C32 C 0.0788(4) 0.3320(4) 0.0205(3) 0.0562(11) Uani 1 1 d . . .
H32 H 0.0539 0.3733 -0.0399 0.067 Uiso 1 1 calc R . .
C33 C 0.1901(4) 0.2618(3) 0.0187(3) 0.0485(10) Uani 1 1 d . . .
H33 H 0.2407 0.2542 -0.0434 0.058 Uiso 1 1 calc R . .
C34 C 0.2306(3) 0.2003(3) 0.1090(3) 0.0371(8) Uani 1 1 d . . .
C35 C 0.3456(3) 0.1238(3) 0.1019(3) 0.0352(8) Uani 1 1 d . . .
H35 H 0.3860 0.1124 0.0398 0.042 Uiso 1 1 calc R . .
C36 C 0.5993(3) 0.0231(3) 0.0902(3) 0.0366(8) Uani 1 1 d . . .
H36 H 0.5829 0.0918 0.0433 0.044 Uiso 1 1 calc R . .
C37 C 0.7214(3) -0.0416(3) 0.0769(3) 0.0386(8) Uani 1 1 d . . .
C38 C 0.8094(4) 0.0018(4) -0.0117(3) 0.0497(10) Uani 1 1 d . . .
H38 H 0.7849 0.0680 -0.0599 0.060 Uiso 1 1 calc R . .
C39 C 0.9296(4) -0.0537(4) -0.0259(3) 0.0582(12) Uani 1 1 d . . .
H39 H 0.9860 -0.0258 -0.0844 0.070 Uiso 1 1 calc R . .
C40 C 0.9663(4) -0.1500(4) 0.0457(3) 0.0554(11) Uani 1 1 d . . .
H40 H 1.0480 -0.1866 0.0351 0.066 Uiso 1 1 calc R . .
C41 C 0.8867(4) -0.1938(4) 0.1324(3) 0.0498(10) Uani 1 1 d . . .
H41 H 0.9154 -0.2582 0.1809 0.060 Uiso 1 1 calc R . .
C42 C 0.7603(3) -0.1426(3) 0.1498(3) 0.0370(8) Uani 1 1 d . . .
C43 C 0.7317(6) -0.6475(6) 0.3780(5) 0.0887(19) Uani 1 1 d . . .
H43 H 0.6799 -0.6836 0.3876 0.106 Uiso 1 1 calc R . .
C44 C 0.8043(7) -0.4917(6) 0.2844(5) 0.115(2) Uani 1 1 d . . .
H44A H 0.8435 -0.5225 0.3390 0.172 Uiso 1 1 calc R . .
H44B H 0.7578 -0.4202 0.2788 0.172 Uiso 1 1 calc R . .
H44C H 0.8644 -0.4922 0.2208 0.172 Uiso 1 1 calc R . .
C45 C 0.6360(7) -0.4991(8) 0.2481(6) 0.129(3) Uani 1 1 d . . .
H45A H 0.5827 -0.5418 0.2718 0.193 Uiso 1 1 calc R . .
H45B H 0.6755 -0.4875 0.1766 0.193 Uiso 1 1 calc R . .
H45C H 0.5901 -0.4324 0.2571 0.193 Uiso 1 1 calc R . .
C46 C 0.8776(8) -0.4553(7) 0.7512(9) 0.117(3) Uani 1 1 d . . .
H46 H 0.8323 -0.3923 0.7630 0.140 Uiso 1 1 calc R . .
C47 C 1.0010(9) -0.5485(7) 0.6304(7) 0.151(3) Uani 1 1 d . . .
H47A H 0.9867 -0.6098 0.6895 0.227 Uiso 1 1 calc R . .
H47B H 1.0864 -0.5556 0.6052 0.227 Uiso 1 1 calc R . .
H47C H 0.9709 -0.5419 0.5776 0.227 Uiso 1 1 calc R . .
C48 C 0.9386(9) -0.3457(6) 0.5775(7) 0.162(4) Uani 1 1 d . . .
H48A H 0.8756 -0.2917 0.6017 0.243 Uiso 1 1 calc R . .
H48B H 0.9259 -0.3435 0.5179 0.243 Uiso 1 1 calc R . .
H48C H 1.0156 -0.3340 0.5599 0.243 Uiso 1 1 calc R . .

loop_
_atom_site_aniso_label
_atom_site_aniso_U_11
_atom_site_aniso_U_22
_atom_site_aniso_U_33
_atom_site_aniso_U_23
_atom_site_aniso_U_13
_atom_site_aniso_U_12
Co1 0.0356(3) 0.0250(3) 0.0304(2) -0.0080(2) -0.0077(2) -0.0075(2)
Co2 0.0364(3) 0.0249(3) 0.0300(2) -0.0077(2) -0.0094(2) -0.0061(2)
O1 0.0495(16) 0.0359(15) 0.0354(13) -0.0152(12) -0.0063(12) -0.0134(13)
O2 0.0482(16) 0.0390(15) 0.0330(13) -0.0149(12) -0.0080(12) -0.0100(13)
O3 0.0416(15) 0.0257(13) 0.0453(15) -0.0070(12) -0.0112(12) -0.0083(12)
O4 0.0498(15) 0.0268(13) 0.0380(13) -0.0065(11) -0.0132(12) -0.0123(12)
O5 0.0340(14) 0.0357(15) 0.0382(14) -0.0103(12) -0.0076(11) -0.0061(12)
O6 0.0371(14) 0.0336(15) 0.0442(14) -0.0059(12) -0.0104(12) -0.0062(12)
O7 0.097(3) 0.056(3) 0.108(3) -0.010(3) -0.016(3) -0.012(3)
O8 0.176(6) 0.140(6) 0.156(5) -0.051(5) -0.049(4) -0.078(5)
O9 0.185(6) 0.167(7) 0.187(6) -0.045(5) -0.033(5) -0.092(6)
N1 0.0333(15) 0.0246(15) 0.0320(15) -0.0104(13) -0.0077(12) -0.0055(13)
N2 0.0384(16) 0.0271(15) 0.0287(14) -0.0095(12) -0.0090(12) -0.0085(13)
N3 0.0428(17) 0.0236(15) 0.0345(15) -0.0094(13) -0.0138(13) -0.0078(14)
N4 0.0386(16) 0.0243(15) 0.0365(15) -0.0088(13) -0.0125(13) -0.0067(13)
N5 0.0327(15) 0.0254(15) 0.0325(15) -0.0076(13) -0.0079(12) -0.0051(13)
N6 0.0344(16) 0.0233(15) 0.0321(15) -0.0073(13) -0.0099(13) -0.0020(13)
N7 0.068(3) 0.077(3) 0.075(3) -0.040(3) 0.006(2) -0.021(3)
N8 0.116(5) 0.082(5) 0.156(6) -0.046(5) -0.067(5) -0.002(4)
C1 0.040(2) 0.032(2) 0.0357(19) -0.0101(17) -0.0166(16) -0.0020(17)
C2 0.044(2) 0.043(2) 0.043(2) -0.0223(19) -0.0147(18) 0.0002(19)
C3 0.052(2) 0.054(3) 0.040(2) -0.025(2) -0.0089(19) 0.001(2)
C4 0.050(3) 0.066(3) 0.032(2) -0.016(2) 0.0019(19) -0.016(2)
C5 0.047(2) 0.052(3) 0.045(2) -0.017(2) -0.0040(19) -0.015(2)
C6 0.041(2) 0.037(2) 0.0318(18) -0.0101(17) -0.0091(16) -0.0088(18)
C7 0.038(2) 0.035(2) 0.0359(19) -0.0094(16) -0.0100(16) -0.0110(17)
C8 0.0360(19) 0.0277(19) 0.0344(18) -0.0080(16) -0.0109(15) -0.0061(16)
C9 0.049(2) 0.0248(19) 0.0366(18) -0.0053(16) -0.0200(17) -0.0067(17)
C10 0.063(3) 0.035(2) 0.047(2) -0.0072(19) -0.023(2) -0.013(2)
C11 0.084(4) 0.042(3) 0.067(3) -0.013(2) -0.041(3) -0.020(3)
C12 0.100(4) 0.041(3) 0.053(3) -0.016(2) -0.036(3) -0.016(3)
C13 0.074(3) 0.037(2) 0.041(2) -0.0142(19) -0.018(2) -0.010(2)
C14 0.055(2) 0.0268(19) 0.0304(18) -0.0056(15) -0.0168(17) -0.0076(18)
C15 0.046(2) 0.0281(19) 0.0370(19) -0.0112(16) -0.0118(16) -0.0095(17)
C16 0.052(2) 0.0248(19) 0.046(2) -0.0042(17) -0.0136(18) -0.0119(19)
C17 0.078(3) 0.039(3) 0.065(3) -0.002(2) -0.021(3) -0.031(3)
C18 0.071(4) 0.056(3) 0.123(5) -0.010(3) -0.037(3) -0.034(3)
C19 0.059(3) 0.043(3) 0.113(4) -0.006(3) -0.042(3) -0.021(3)
C20 0.053(2) 0.035(2) 0.057(2) -0.009(2) -0.021(2) -0.018(2)
C21 0.044(2) 0.033(2) 0.052(2) -0.0097(18) -0.0271(19) -0.0055(19)
C22 0.041(2) 0.031(2) 0.0357(19) -0.0109(17) -0.0116(16) -0.0080(17)
C23 0.044(2) 0.0275(19) 0.0313(18) -0.0048(16) -0.0128(16) -0.0075(17)
C24 0.071(3) 0.038(2) 0.045(2) -0.0062(19) -0.031(2) -0.011(2)
C25 0.085(4) 0.047(3) 0.048(2) -0.001(2) -0.034(2) -0.018(3)
C26 0.073(3) 0.026(2) 0.055(3) 0.000(2) -0.026(2) -0.011(2)
C27 0.053(2) 0.033(2) 0.044(2) -0.0097(18) -0.0121(19) -0.0135(19)
C28 0.0346(19) 0.031(2) 0.0332(18) -0.0092(16) -0.0073(15) -0.0074(16)
C29 0.035(2) 0.0298(19) 0.042(2) -0.0121(17) -0.0113(16) -0.0098(16)
C30 0.036(2) 0.043(2) 0.057(2) -0.021(2) -0.0106(19) -0.0058(19)
C31 0.037(2) 0.049(3) 0.071(3) -0.026(2) -0.021(2) 0.002(2)
C32 0.054(3) 0.054(3) 0.058(3) -0.017(2) -0.034(2) 0.003(2)
C33 0.051(2) 0.048(3) 0.047(2) -0.020(2) -0.0226(19) -0.002(2)
C34 0.039(2) 0.034(2) 0.0389(19) -0.0132(17) -0.0138(16) -0.0065(17)
C35 0.037(2) 0.030(2) 0.0336(18) -0.0109(16) -0.0093(15) -0.0045(16)
C36 0.041(2) 0.031(2) 0.0303(18) -0.0049(16) -0.0095(16) -0.0091(17)
C37 0.037(2) 0.039(2) 0.0340(18) -0.0120(17) -0.0078(16) -0.0083(18)
C38 0.050(3) 0.050(3) 0.037(2) -0.0062(19) -0.0094(19) -0.016(2)
C39 0.041(2) 0.077(4) 0.046(2) -0.018(3) -0.003(2) -0.019(3)
C40 0.037(2) 0.063(3) 0.057(3) -0.023(3) -0.007(2) -0.008(2)
C41 0.044(2) 0.047(3) 0.050(2) -0.016(2) -0.0145(19) -0.004(2)
C42 0.036(2) 0.035(2) 0.0381(19) -0.0152(17) -0.0088(16) -0.0069(17)
C43 0.078(4) 0.070(5) 0.093(5) -0.039(4) 0.020(4) -0.026(4)
C44 0.122(6) 0.084(5) 0.107(5) -0.036(4) 0.018(4) -0.043(5)
C45 0.127(7) 0.155(9) 0.108(6) -0.049(6) -0.039(5) -0.031(7)
C46 0.109(6) 0.105(7) 0.184(10) -0.075(7) -0.057(7) -0.027(6)
C47 0.196(10) 0.094(7) 0.148(8) -0.038(6) -0.049(7) -0.026(7)
C48 0.194(10) 0.060(5) 0.223(10) -0.009(6) -0.128(9) -0.003(6)

loop_
_atom_type_symbol
_atom_type_description
_atom_type_scat_dispersion_real
_atom_type_scat_dispersion_imag
_atom_type_scat_source
C C 0.0033 0.0016 'International Tables Vol C Tables 4.2.6.8 and 6.1.1.4'
H H 0.0000 0.0000 'International Tables Vol C Tables 4.2.6.8 and 6.1.1.4'
N N 0.0061 0.0033 'International Tables Vol C Tables 4.2.6.8 and 6.1.1.4'
O O 0.0106 0.0060 'International Tables Vol C Tables 4.2.6.8 and 6.1.1.4'
Co Co 0.3494 0.9721 'International Tables Vol C Tables 4.2.6.8 and 6.1.1.4'

loop_
_geom_angle_atom_site_label_1
_geom_angle_atom_site_label_2
_geom_angle_atom_site_label_3
_geom_angle
_geom_angle_site_symmetry_1
_geom_angle_site_symmetry_3
_geom_angle_publ_flag
O5 Co1 O3 86.77(11) . . ?
O5 Co1 O1 89.07(11) . . ?
O3 Co1 O1 87.84(10) . . ?
O5 Co1 N3 178.00(11) . . ?
O3 Co1 N3 93.49(11) . . ?
O1 Co1 N3 88.97(11) . . ?
O5 Co1 N5 92.72(11) . . ?
O3 Co1 N5 89.04(11) . . ?
O1 Co1 N5 176.31(11) . . ?
N3 Co1 N5 89.27(12) . . ?
O5 Co1 N1 87.97(11) . . ?
O3 Co1 N1 174.73(12) . . ?
O1 Co1 N1 92.15(10) . . ?
N3 Co1 N1 91.78(12) . . ?
N5 Co1 N1 91.14(11) . . ?
O5 Co1 Co2 126.67(7) . . ?
O3 Co1 Co2 128.56(8) . . ?
O1 Co1 Co2 125.02(8) . . ?
N3 Co1 Co2 54.50(7) . . ?
N5 Co1 Co2 56.02(9) . . ?
N1 Co1 Co2 55.28(8) . . ?
O6 Co2 O4 86.75(11) . . ?
O6 Co2 O2 88.61(11) . . ?
O4 Co2 O2 88.74(10) . . ?
O6 Co2 N2 174.78(12) . . ?
O4 Co2 N2 88.19(12) . . ?
O2 Co2 N2 92.56(10) . . ?
O6 Co2 N4 87.95(11) . . ?
O4 Co2 N4 92.67(11) . . ?
O2 Co2 N4 176.20(11) . . ?
N2 Co2 N4 91.02(11) . . ?
O6 Co2 N6 93.92(12) . . ?
O4 Co2 N6 176.58(10) . . ?
O2 Co2 N6 87.93(11) . . ?
N2 Co2 N6 91.21(12) . . ?
N4 Co2 N6 90.70(11) . . ?
O6 Co2 Co1 126.88(8) . . ?
O4 Co2 Co1 126.59(8) . . ?
O2 Co2 Co1 126.46(8) . . ?
N2 Co2 Co1 55.90(8) . . ?
N4 Co2 Co1 55.03(9) . . ?
N6 Co2 Co1 55.36(8) . . ?
C1 O1 Co1 124.88(19) . . ?
C14 O2 Co2 124.6(2) . . ?
C15 O3 Co1 127.1(2) . . ?
C28 O4 Co2 124.8(2) . . ?
C29 O5 Co1 124.2(2) . . ?
C42 O6 Co2 126.8(2) . . ?
C7 N1 N2 117.9(3) . . ?
C7 N1 Co1 126.3(2) . . ?
N2 N1 Co1 115.81(19) . . ?
C8 N2 N1 119.0(3) . . ?
C8 N2 Co2 126.0(2) . . ?
N1 N2 Co2 115.00(18) . . ?
C21 N3 N4 116.9(3) . . ?
C21 N3 Co1 126.5(3) . . ?
N4 N3 Co1 114.8(2) . . ?
C22 N4 N3 119.7(2) . . ?
C22 N4 Co2 127.0(2) . . ?
N3 N4 Co2 113.3(2) . . ?
C35 N5 N6 119.1(3) . . ?
C35 N5 Co1 126.1(2) . . ?
N6 N5 Co1 114.8(2) . . ?
C36 N6 N5 117.6(3) . . ?
C36 N6 Co2 126.3(3) . . ?
N5 N6 Co2 115.6(2) . . ?
C43 N7 C45 123.3(6) . . ?
C43 N7 C44 121.8(6) . . ?
C45 N7 C44 114.8(6) . . ?
C46 N8 C48 118.6(8) . . ?
C46 N8 C47 122.9(8) . . ?
C48 N8 C47 118.5(7) . . ?
O1 C1 C2 118.7(3) . . ?
O1 C1 C6 124.6(3) . . ?
C2 C1 C6 116.6(3) . . ?
C3 C2 C1 121.0(3) . . ?
C2 C3 C4 121.9(3) . . ?
C5 C4 C3 118.9(4) . . ?
C4 C5 C6 121.0(4) . . ?
C5 C6 C7 117.0(3) . . ?
C5 C6 C1 120.6(3) . . ?
C7 C6 C1 122.2(3) . . ?
N1 C7 C6 124.0(3) . . ?
N2 C8 C9 124.7(3) . . ?
C14 C9 C10 120.0(3) . . ?
C14 C9 C8 122.3(3) . . ?
C10 C9 C8 117.4(3) . . ?
C11 C10 C9 121.0(4) . . ?
C10 C11 C12 118.9(4) . . ?
C13 C12 C11 121.7(4) . . ?
C12 C13 C14 121.1(4) . . ?
O2 C14 C9 124.7(3) . . ?
O2 C14 C13 118.1(4) . . ?
C9 C14 C13 117.2(3) . . ?
O3 C15 C20 124.5(3) . . ?
O3 C15 C16 118.5(4) . . ?
C20 C15 C16 117.0(3) . . ?
C17 C16 C15 121.7(4) . . ?
C16 C17 C18 121.3(4) . . ?
C19 C18 C17 118.8(4) . . ?
C18 C19 C20 121.1(5) . . ?
C15 C20 C19 120.1(4) . . ?
C15 C20 C21 123.1(3) . . ?
C19 C20 C21 116.5(4) . . ?
N3 C21 C20 124.5(4) . . ?
N4 C22 C23 123.7(3) . . ?
C22 C23 C24 118.1(3) . . ?
C22 C23 C28 122.4(3) . . ?
C24 C23 C28 119.4(3) . . ?
C25 C24 C23 121.1(3) . . ?
C24 C25 C26 120.4(4) . . ?
C27 C26 C25 119.9(4) . . ?
C26 C27 C28 122.3(3) . . ?
O4 C28 C27 118.2(3) . . ?
O4 C28 C23 125.1(3) . . ?
C27 C28 C23 116.7(3) . . ?
O5 C29 C34 125.2(3) . . ?
O5 C29 C30 118.0(3) . . ?
C34 C29 C30 116.8(3) . . ?
C31 C30 C29 121.0(4) . . ?
C30 C31 C32 121.9(4) . . ?
C33 C32 C31 119.3(4) . . ?
C32 C33 C34 121.2(4) . . ?
C33 C34 C29 119.7(3) . . ?
C33 C34 C35 117.9(3) . . ?
C29 C34 C35 122.3(3) . . ?
N5 C35 C34 123.4(3) . . ?
N6 C36 C37 123.8(3) . . ?
C42 C37 C36 123.3(3) . . ?
C42 C37 C38 119.1(4) . . ?
C36 C37 C38 117.5(4) . . ?
C39 C38 C37 120.4(4) . . ?
C40 C39 C38 120.0(4) . . ?
C41 C40 C39 121.9(4) . . ?
C40 C41 C42 120.9(4) . . ?
O6 C42 C37 124.5(3) . . ?
O6 C42 C41 117.9(4) . . ?
C37 C42 C41 117.5(3) . . ?
O7 C43 N7 123.6(6) . . ?
O8 C46 N8 122.7(9) . . ?

loop_
_geom_bond_atom_site_label_1
_geom_bond_atom_site_label_2
_geom_bond_distance
_geom_bond_site_symmetry_2
_geom_bond_publ_flag
Co1 O5 1.883(3) . ?
Co1 O3 1.885(2) . ?
Co1 O1 1.903(2) . ?
Co1 N3 1.911(3) . ?
Co1 N5 1.914(3) . ?
Co1 N1 1.922(3) . ?
Co1 Co2 3.4301(7) . ?
Co2 O6 1.874(3) . ?
Co2 O4 1.881(2) . ?
Co2 O2 1.903(2) . ?
Co2 N2 1.913(3) . ?
Co2 N4 1.917(2) . ?
Co2 N6 1.925(3) . ?
O1 C1 1.304(4) . ?
O2 C14 1.312(4) . ?
O3 C15 1.304(4) . ?
O4 C28 1.304(4) . ?
O5 C29 1.299(4) . ?
O6 C42 1.300(4) . ?
O7 C43 1.262(8) . ?
O8 C46 1.240(10) . ?
N1 C7 1.300(4) . ?
N1 N2 1.415(4) . ?
N2 C8 1.281(4) . ?
N3 C21 1.298(4) . ?
N3 N4 1.410(4) . ?
N4 C22 1.292(4) . ?
N5 C35 1.298(4) . ?
N5 N6 1.421(4) . ?
N6 C36 1.293(4) . ?
N7 C43 1.322(8) . ?
N7 C45 1.433(8) . ?
N7 C44 1.451(8) . ?
N8 C46 1.269(10) . ?
N8 C48 1.492(10) . ?
N8 C47 1.510(10) . ?
C1 C2 1.410(5) . ?
C1 C6 1.430(5) . ?
C2 C3 1.383(5) . ?
C3 C4 1.384(6) . ?
C4 C5 1.372(6) . ?
C5 C6 1.405(5) . ?
C6 C7 1.423(5) . ?
C8 C9 1.427(5) . ?
C9 C14 1.408(5) . ?
C9 C10 1.412(5) . ?
C10 C11 1.370(6) . ?
C11 C12 1.375(7) . ?
C12 C13 1.374(6) . ?
C13 C14 1.409(5) . ?
C15 C20 1.398(5) . ?
C15 C16 1.406(5) . ?
C16 C17 1.350(6) . ?
C17 C18 1.404(7) . ?
C18 C19 1.339(7) . ?
C19 C20 1.424(6) . ?
C20 C21 1.428(5) . ?
C22 C23 1.412(5) . ?
C23 C24 1.417(5) . ?
C23 C28 1.424(5) . ?
C24 C25 1.329(6) . ?
C25 C26 1.399(6) . ?
C26 C27 1.360(5) . ?
C27 C28 1.400(5) . ?
C29 C34 1.416(5) . ?
C29 C30 1.421(5) . ?
C30 C31 1.353(6) . ?
C31 C32 1.374(6) . ?
C32 C33 1.355(6) . ?
C33 C34 1.407(5) . ?
C34 C35 1.424(5) . ?
C36 C37 1.427(5) . ?
C37 C42 1.419(5) . ?
C37 C38 1.431(5) . ?
C38 C39 1.372(6) . ?
C39 C40 1.365(7) . ?
C40 C41 1.361(6) . ?
C41 C42 1.423(5) . ?
